data_4078963
loop_
_publ_author_name
'Reddy, J. Sreedhar'
'Xu, Bao-Hua'
'Mahdi, Tayseer'
'Fr\"ohlich, Roland'
'Kehr, Gerald'
'Stephan, Douglas W.'
'Erker, Gerhard'

_publ_section_title
;
 Alkenylborane-Derived Frustrated Lewis Pairs: Metal-Free Catalytic
 Hydrogenation Reactions of Electron-Deficient Alkenes
;
_journal_issue 15
_journal_name_full Organometallics
_journal_page_first 5638
_journal_paper_doi 10.1021/om3006068
_journal_volume 31
_journal_year 2012
_chemical_formula_sum 'C36 H39 B F15 P'
_chemical_formula_weight 798.45
_chemical_name_systematic
; 
 ? 
;
_space_group_IT_number 2
_symmetry_cell_setting triclinic
_symmetry_space_group_name_Hall '-P 1'
_symmetry_space_group_name_H-M 'P -1'
_atom_sites_solution_hydrogens geom
_atom_sites_solution_primary direct
_atom_sites_solution_secondary difmap
_audit_creation_method SHELXL-97
_cell_angle_alpha 81.339(5)
_cell_angle_beta 79.730(5)
_cell_angle_gamma 73.098(6)
_cell_formula_units_Z 2
_cell_length_a 8.8564(10)
_cell_length_b 12.5788(15)
_cell_length_c 17.423(2)
_cell_measurement_reflns_used 2510
_cell_measurement_temperature 150(2)
_cell_measurement_theta_max 20.97
_cell_measurement_theta_min 2.39
_cell_volume 1817.3(4)
_computing_cell_refinement 'Bruker SMART'
_computing_data_collection 'Bruker SMART'
_computing_data_reduction 'Bruker SAINT'
_computing_molecular_graphics 'Bruker SHELXTL'
_computing_publication_material 'Bruker SHELXTL'
_computing_structure_refinement 'SHELXL-97 (Sheldrick, 1997)'
_computing_structure_solution 'SHELXS-97 (Sheldrick, 1990)'
_diffrn_ambient_temperature 150(2)
_diffrn_measured_fraction_theta_full 0.998
_diffrn_measured_fraction_theta_max 0.998
_diffrn_measurement_device_type 'CCD area detector'
_diffrn_measurement_method 'phi and omega scans'
_diffrn_radiation_monochromator graphite
_diffrn_radiation_source 'fine-focus sealed tube'
_diffrn_radiation_type MoK\a
_diffrn_radiation_wavelength 0.71073
_diffrn_reflns_av_R_equivalents 0.0793
_diffrn_reflns_av_sigmaI/netI 0.0970
_diffrn_reflns_limit_h_max 9
_diffrn_reflns_limit_h_min -10
_diffrn_reflns_limit_k_max 14
_diffrn_reflns_limit_k_min -14
_diffrn_reflns_limit_l_max 20
_diffrn_reflns_limit_l_min -20
_diffrn_reflns_number 26579
_diffrn_reflns_theta_full 25.00
_diffrn_reflns_theta_max 25.00
_diffrn_reflns_theta_min 1.97
_exptl_absorpt_coefficient_mu 0.179
_exptl_absorpt_correction_T_max 0.7456
_exptl_absorpt_correction_T_min 0.6610
_exptl_absorpt_correction_type multi-scan
_exptl_absorpt_process_details SADABS
_exptl_crystal_colour colourless
_exptl_crystal_density_diffrn 1.459
_exptl_crystal_density_method 'not measured'
_exptl_crystal_description plate
_exptl_crystal_F_000 820
_exptl_crystal_size_max 0.16
_exptl_crystal_size_mid 0.08
_exptl_crystal_size_min 0.03
_refine_diff_density_max 0.363
_refine_diff_density_min -0.323
_refine_diff_density_rms 0.062
_refine_ls_extinction_method none
_refine_ls_goodness_of_fit_ref 1.004
_refine_ls_hydrogen_treatment constr
_refine_ls_matrix_type full
_refine_ls_number_parameters 489
_refine_ls_number_reflns 6402
_refine_ls_number_restraints 0
_refine_ls_restrained_S_all 1.004
_refine_ls_R_factor_all 0.1142
_refine_ls_R_factor_gt 0.0507
_refine_ls_shift/su_max 0.000
_refine_ls_shift/su_mean 0.000
_refine_ls_structure_factor_coef Fsqd
_refine_ls_weighting_details 'calc w=1/[\s^2^(Fo^2^)+(0.0438P)^2^+0.2353P] where P=(Fo^2^+2Fc^2^)/3'
_refine_ls_weighting_scheme calc
_refine_ls_wR_factor_gt 0.0947
_refine_ls_wR_factor_ref 0.1169
_reflns_number_gt 3673
_reflns_number_total 6402
_reflns_threshold_expression >2sigma(I)
_cod_data_source_file om3006068_si_003.cif
_cod_data_source_block tm028_0m
_cod_depositor_comments
;
The following automatic conversions were performed:

'_symmetry_cell_setting' value 'Triclinic' changed to 'triclinic'
according to /home/saulius/struct/CIF-dictionaries/cif_core.dic
dictionary named 'cif_core.dic' version 2.4.2 from 2011-04-26.

Automatic conversion script
Id: cif_fix_values 1891 2012-01-12 08:04:46Z andrius 
;
_cod_original_sg_symbol_H-M P-1
_cod_database_code 4078963

loop_
_symmetry_equiv_pos_as_xyz
'x, y, z'
'-x, -y, -z'

loop_
_atom_site_label
_atom_site_type_symbol
_atom_site_fract_x
_atom_site_fract_y
_atom_site_fract_z
_atom_site_U_iso_or_equiv
_atom_site_adp_type
_atom_site_occupancy
_atom_site_symmetry_multiplicity
_atom_site_calc_flag
_atom_site_refinement_flags
P1 P 0.92881(10) 0.18191(7) 0.25930(5) 0.0220(2) Uani 1 1 d .
F1 F 0.3104(2) 0.47141(14) 0.28192(11) 0.0333(5) Uani 1 1 d .
F2 F 0.4763(2) 0.46342(15) 0.39679(11) 0.0365(5) Uani 1 1 d .
F3 F 0.4657(2) 0.65369(16) 0.45655(11) 0.0370(5) Uani 1 1 d .
F4 F 0.2857(2) 0.85373(15) 0.39852(11) 0.0369(5) Uani 1 1 d .
F5 F 0.1171(2) 0.86493(14) 0.28310(11) 0.0291(5) Uani 1 1 d .
F6 F 0.4053(2) 0.60051(15) 0.10486(11) 0.0353(5) Uani 1 1 d .
F7 F 0.5442(2) 0.71301(17) -0.01541(12) 0.0455(6) Uani 1 1 d .
F8 F 0.4073(2) 0.93257(17) -0.05644(12) 0.0454(6) Uani 1 1 d .
F9 F 0.1229(2) 1.03697(15) 0.02257(11) 0.0358(5) Uani 1 1 d .
F10 F -0.0219(2) 0.92791(14) 0.14295(10) 0.0291(5) Uani 1 1 d .
F11 F -0.0679(2) 0.52303(14) 0.33465(11) 0.0386(5) Uani 1 1 d .
F12 F -0.1594(2) 0.52043(17) 0.49024(11) 0.0427(6) Uani 1 1 d .
F13 F -0.2781(2) 0.71619(18) 0.55691(11) 0.0469(6) Uani 1 1 d .
F14 F -0.3175(3) 0.91308(18) 0.46416(13) 0.0576(7) Uani 1 1 d .
F15 F -0.2343(2) 0.91743(15) 0.30790(12) 0.0388(5) Uani 1 1 d .
C1 C 0.2039(4) 0.6692(3) 0.27614(18) 0.0207(8) Uani 1 1 d .
C2 C 0.2982(4) 0.5695(3) 0.30866(19) 0.0213(8) Uani 1 1 d .
C3 C 0.3851(4) 0.5633(3) 0.36818(19) 0.0224(8) Uani 1 1 d .
C4 C 0.3804(4) 0.6583(3) 0.39856(18) 0.0216(8) Uani 1 1 d .
C5 C 0.2888(4) 0.7589(3) 0.36920(19) 0.0240(8) Uani 1 1 d .
C6 C 0.2050(3) 0.7611(2) 0.31007(18) 0.0198(8) Uani 1 1 d .
C7 C 0.1820(3) 0.7565(3) 0.13006(18) 0.0197(8) Uani 1 1 d .
C8 C 0.3282(4) 0.7097(3) 0.0863(2) 0.0237(8) Uani 1 1 d .
C9 C 0.4037(4) 0.7645(3) 0.0255(2) 0.0295(9) Uani 1 1 d .
C10 C 0.3354(4) 0.8753(3) 0.00382(19) 0.0277(8) Uani 1 1 d .
C11 C 0.1918(4) 0.9281(3) 0.04424(19) 0.0247(8) Uani 1 1 d .
C12 C 0.1198(4) 0.8689(3) 0.10554(19) 0.0221(8) Uani 1 1 d .
C13 C -0.1448(3) 0.7198(3) 0.31450(19) 0.0205(8) Uani 1 1 d .
C14 C -0.1282(4) 0.6221(3) 0.3655(2) 0.0231(8) Uani 1 1 d .
C15 C -0.1725(4) 0.6187(3) 0.4450(2) 0.0277(8) Uani 1 1 d .
C16 C -0.2344(4) 0.7175(3) 0.4786(2) 0.0305(9) Uani 1 1 d .
C17 C -0.2529(4) 0.8154(3) 0.4316(2) 0.0312(9) Uani 1 1 d .
C18 C -0.2101(4) 0.8163(3) 0.3515(2) 0.0252(8) Uani 1 1 d .
C19 C -0.0880(4) 0.7165(2) 0.22794(18) 0.0192(7) Uani 1 1 d .
C20 C -0.1985(4) 0.7286(2) 0.18060(18) 0.0203(8) Uani 1 1 d .
C21 C -0.1532(4) 0.7189(3) 0.09371(19) 0.0257(8) Uani 1 1 d .
H19A H -0.0499 0.7366 0.0759 0.031 Uiso 1 1 calc R
H19B H -0.2344 0.7746 0.0654 0.031 Uiso 1 1 calc R
C22 C -0.1396(5) 0.6026(3) 0.0727(2) 0.0376(10) Uani 1 1 d .
H10D H -0.1156 0.6018 0.0156 0.056 Uiso 1 1 calc R
H10E H -0.2406 0.5837 0.0915 0.056 Uiso 1 1 calc R
H10F H -0.0539 0.5478 0.0974 0.056 Uiso 1 1 calc R
C23 C -0.3756(4) 0.7470(3) 0.2091(2) 0.0256(8) Uani 1 1 d .
H7A H -0.3914 0.7280 0.2667 0.031 Uiso 1 1 calc R
H7B H -0.4150 0.6955 0.1852 0.031 Uiso 1 1 calc R
C24 C -0.4745(4) 0.8668(3) 0.1894(2) 0.0365(10) Uani 1 1 d .
H4A H -0.5879 0.8720 0.2061 0.055 Uiso 1 1 calc R
H4B H -0.4562 0.8874 0.1326 0.055 Uiso 1 1 calc R
H4C H -0.4429 0.9178 0.2167 0.055 Uiso 1 1 calc R
C25 C 0.7833(4) 0.2712(3) 0.1935(2) 0.0296(9) Uani 1 1 d .
C26 C 0.6510(4) 0.2137(3) 0.1963(2) 0.0466(11) Uani 1 1 d .
H1B H 0.5900 0.2132 0.2491 0.070 Uiso 1 1 calc R
H1C H 0.6988 0.1367 0.1835 0.070 Uiso 1 1 calc R
H1A H 0.5799 0.2545 0.1582 0.070 Uiso 1 1 calc R
C27 C 0.7135(4) 0.3890(3) 0.2203(2) 0.0426(10) Uani 1 1 d .
H2A H 0.6367 0.4341 0.1860 0.064 Uiso 1 1 calc R
H2B H 0.7997 0.4243 0.2176 0.064 Uiso 1 1 calc R
H2C H 0.6597 0.3836 0.2745 0.064 Uiso 1 1 calc R
C28 C 0.8637(4) 0.2801(3) 0.10747(19) 0.0367(10) Uani 1 1 d .
H11A H 0.7843 0.3238 0.0741 0.055 Uiso 1 1 calc R
H11B H 0.9094 0.2051 0.0906 0.055 Uiso 1 1 calc R
H11C H 0.9486 0.3172 0.1032 0.055 Uiso 1 1 calc R
C29 C 1.1356(4) 0.1971(3) 0.23187(19) 0.0239(8) Uani 1 1 d .
C30 C 1.2111(4) 0.1390(3) 0.1565(2) 0.0338(9) Uani 1 1 d .
H8A H 1.3238 0.1382 0.1444 0.051 Uiso 1 1 calc R
H8B H 1.1551 0.1799 0.1128 0.051 Uiso 1 1 calc R
H8C H 1.2023 0.0621 0.1648 0.051 Uiso 1 1 calc R
C31 C 1.2402(4) 0.1330(3) 0.2950(2) 0.0376(10) Uani 1 1 d .
H3A H 1.3510 0.1344 0.2768 0.056 Uiso 1 1 calc R
H3B H 1.2343 0.0554 0.3044 0.056 Uiso 1 1 calc R
H3C H 1.2018 0.1685 0.3437 0.056 Uiso 1 1 calc R
C32 C 1.1381(4) 0.3194(3) 0.2192(2) 0.0362(10) Uani 1 1 d .
H5A H 1.2485 0.3237 0.2048 0.054 Uiso 1 1 calc R
H5B H 1.0912 0.3544 0.2677 0.054 Uiso 1 1 calc R
H5C H 1.0763 0.3586 0.1770 0.054 Uiso 1 1 calc R
C33 C 0.8512(4) 0.1837(2) 0.36609(18) 0.0225(8) Uani 1 1 d .
C34 C 0.9424(4) 0.0742(3) 0.4099(2) 0.0368(10) Uani 1 1 d .
H14B H 1.0528 0.0755 0.4090 0.055 Uiso 1 1 calc R
H14C H 0.9415 0.0104 0.3841 0.055 Uiso 1 1 calc R
H14A H 0.8908 0.0673 0.4643 0.055 Uiso 1 1 calc R
C35 C 0.8718(4) 0.2844(3) 0.3994(2) 0.0333(9) Uani 1 1 d .
H10A H 0.8333 0.2808 0.4558 0.050 Uiso 1 1 calc R
H10B H 0.8105 0.3538 0.3731 0.050 Uiso 1 1 calc R
H10C H 0.9849 0.2827 0.3906 0.050 Uiso 1 1 calc R
C36 C 0.6733(4) 0.1846(3) 0.3826(2) 0.0301(9) Uani 1 1 d .
H9A H 0.6374 0.1818 0.4392 0.045 Uiso 1 1 calc R
H9C H 0.6601 0.1194 0.3627 0.045 Uiso 1 1 calc R
H9B H 0.6097 0.2530 0.3562 0.045 Uiso 1 1 calc R
B1 B 0.1060(4) 0.6775(3) 0.2016(2) 0.0197(9) Uani 1 1 d .
H99A H 0.1336 0.6009 0.1846 0.024 Uiso 1 1 calc R
H99B H 0.9392 0.1033 0.2489 0.024 Uiso 1 1 d R

loop_
_atom_site_aniso_label
_atom_site_aniso_U_11
_atom_site_aniso_U_22
_atom_site_aniso_U_33
_atom_site_aniso_U_23
_atom_site_aniso_U_13
_atom_site_aniso_U_12
P1 0.0201(5) 0.0210(5) 0.0247(5) -0.0058(4) -0.0012(4) -0.0045(4)
F1 0.0379(12) 0.0185(11) 0.0424(13) -0.0037(9) -0.0121(10) -0.0020(9)
F2 0.0330(12) 0.0290(11) 0.0385(13) 0.0043(9) -0.0113(10) 0.0053(9)
F3 0.0307(12) 0.0513(13) 0.0288(12) -0.0062(10) -0.0115(10) -0.0057(10)
F4 0.0451(13) 0.0312(12) 0.0379(13) -0.0108(10) -0.0143(10) -0.0070(10)
F5 0.0317(11) 0.0206(10) 0.0325(12) -0.0030(9) -0.0102(9) 0.0004(9)
F6 0.0263(11) 0.0346(12) 0.0352(13) -0.0011(10) 0.0006(9) 0.0025(9)
F7 0.0236(12) 0.0637(15) 0.0389(14) -0.0062(11) 0.0105(10) -0.0044(10)
F8 0.0464(13) 0.0579(14) 0.0321(13) 0.0062(11) 0.0067(11) -0.0272(11)
F9 0.0481(13) 0.0297(12) 0.0321(13) 0.0024(9) -0.0094(10) -0.0153(10)
F10 0.0256(11) 0.0274(11) 0.0289(12) -0.0049(9) 0.0004(9) -0.0005(9)
F11 0.0507(14) 0.0203(11) 0.0365(13) -0.0017(9) 0.0070(10) -0.0054(9)
F12 0.0439(13) 0.0441(13) 0.0313(13) 0.0127(10) 0.0006(10) -0.0101(10)
F13 0.0542(14) 0.0739(16) 0.0210(13) -0.0121(11) 0.0064(10) -0.0338(12)
F14 0.0749(17) 0.0461(14) 0.0538(16) -0.0308(12) 0.0232(13) -0.0260(12)
F15 0.0448(13) 0.0211(11) 0.0451(14) -0.0053(10) 0.0048(10) -0.0063(9)
C1 0.0155(17) 0.026(2) 0.0174(19) -0.0004(15) 0.0018(14) -0.0049(14)
C2 0.0232(19) 0.0183(19) 0.022(2) -0.0057(15) 0.0035(16) -0.0080(15)
C3 0.0187(18) 0.0209(19) 0.022(2) 0.0043(16) -0.0022(16) 0.0004(15)
C4 0.0152(17) 0.037(2) 0.0119(19) 0.0021(16) -0.0063(15) -0.0056(15)
C5 0.0235(19) 0.024(2) 0.024(2) -0.0062(16) 0.0004(16) -0.0051(15)
C6 0.0170(18) 0.0163(18) 0.022(2) 0.0025(15) -0.0006(15) -0.0009(14)
C7 0.0161(18) 0.027(2) 0.0165(19) -0.0046(15) -0.0040(15) -0.0048(15)
C8 0.0193(18) 0.027(2) 0.025(2) -0.0013(16) -0.0081(16) -0.0041(15)
C9 0.0174(19) 0.045(2) 0.024(2) -0.0067(18) 0.0024(16) -0.0073(17)
C10 0.030(2) 0.042(2) 0.015(2) 0.0004(17) 0.0014(16) -0.0194(18)
C11 0.036(2) 0.022(2) 0.020(2) 0.0016(16) -0.0118(17) -0.0111(16)
C12 0.0168(18) 0.032(2) 0.020(2) -0.0078(16) -0.0034(15) -0.0077(16)
C13 0.0140(17) 0.026(2) 0.023(2) -0.0032(16) -0.0013(15) -0.0070(14)
C14 0.0212(19) 0.0207(19) 0.027(2) -0.0050(16) -0.0010(16) -0.0051(15)
C15 0.025(2) 0.032(2) 0.026(2) 0.0051(18) -0.0024(17) -0.0118(16)
C16 0.028(2) 0.053(3) 0.017(2) -0.0094(19) 0.0029(17) -0.0215(19)
C17 0.033(2) 0.032(2) 0.031(2) -0.0171(19) 0.0057(18) -0.0131(17)
C18 0.0237(19) 0.019(2) 0.032(2) -0.0012(17) 0.0014(16) -0.0076(15)
C19 0.0189(17) 0.0182(17) 0.0182(19) -0.0011(14) -0.0010(15) -0.0027(14)
C20 0.0200(18) 0.0180(18) 0.022(2) 0.0013(15) -0.0027(15) -0.0053(14)
C21 0.0234(19) 0.032(2) 0.023(2) 0.0010(16) -0.0044(16) -0.0104(16)
C22 0.051(3) 0.034(2) 0.027(2) -0.0061(18) -0.0046(19) -0.0094(19)
C23 0.0224(19) 0.029(2) 0.027(2) 0.0011(16) -0.0056(16) -0.0099(15)
C24 0.023(2) 0.037(2) 0.047(3) -0.0010(19) -0.0069(18) -0.0051(17)
C25 0.0226(19) 0.036(2) 0.028(2) 0.0029(17) -0.0076(17) -0.0058(16)
C26 0.033(2) 0.072(3) 0.041(3) 0.000(2) -0.013(2) -0.022(2)
C27 0.032(2) 0.041(2) 0.039(3) 0.0073(19) 0.0007(19) 0.0054(18)
C28 0.034(2) 0.048(2) 0.025(2) 0.0029(18) -0.0085(18) -0.0075(18)
C29 0.0159(17) 0.0264(19) 0.031(2) -0.0108(16) 0.0044(16) -0.0090(14)
C30 0.024(2) 0.033(2) 0.041(2) -0.0139(18) 0.0057(17) -0.0050(16)
C31 0.020(2) 0.046(2) 0.047(3) -0.013(2) -0.0074(18) -0.0042(17)
C32 0.024(2) 0.032(2) 0.054(3) -0.0113(19) 0.0038(18) -0.0133(17)
C33 0.0219(18) 0.0208(18) 0.022(2) -0.0038(15) 0.0014(15) -0.0041(14)
C34 0.041(2) 0.029(2) 0.031(2) 0.0025(17) -0.0006(19) -0.0020(18)
C35 0.034(2) 0.036(2) 0.030(2) -0.0123(18) 0.0067(17) -0.0117(17)
C36 0.026(2) 0.031(2) 0.029(2) -0.0042(17) 0.0066(17) -0.0078(16)
B1 0.018(2) 0.020(2) 0.020(2) -0.0038(17) -0.0008(17) -0.0037(16)

loop_
_atom_type_symbol
_atom_type_description
_atom_type_scat_dispersion_real
_atom_type_scat_dispersion_imag
_atom_type_scat_source
C C 0.0033 0.0016 'International Tables Vol C Tables 4.2.6.8 and 6.1.1.4'
H H 0.0000 0.0000 'International Tables Vol C Tables 4.2.6.8 and 6.1.1.4'
B B 0.0013 0.0007 'International Tables Vol C Tables 4.2.6.8 and 6.1.1.4'
F F 0.0171 0.0103 'International Tables Vol C Tables 4.2.6.8 and 6.1.1.4'
P P 0.1023 0.0942 'International Tables Vol C Tables 4.2.6.8 and 6.1.1.4'

loop_
_geom_angle_atom_site_label_1
_geom_angle_atom_site_label_2
_geom_angle_atom_site_label_3
_geom_angle
C33 P1 C29 114.64(15)
C33 P1 C25 114.07(15)
C29 P1 C25 114.41(15)
C6 C1 C2 113.2(3)
C6 C1 B1 123.3(3)
C2 C1 B1 123.5(3)
F1 C2 C3 115.9(3)
F1 C2 C1 120.6(3)
C3 C2 C1 123.5(3)
F2 C3 C4 119.5(3)
F2 C3 C2 120.6(3)
C4 C3 C2 119.9(3)
F3 C4 C3 120.6(3)
F3 C4 C5 120.1(3)
C3 C4 C5 119.3(3)
F4 C5 C6 121.7(3)
F4 C5 C4 119.4(3)
C6 C5 C4 118.8(3)
C5 C6 F5 115.6(3)
C5 C6 C1 125.4(3)
F5 C6 C1 119.0(3)
C12 C7 C8 112.5(3)
C12 C7 B1 128.5(3)
C8 C7 B1 119.0(3)
C9 C8 F6 115.6(3)
C9 C8 C7 125.3(3)
F6 C8 C7 119.1(3)
F7 C9 C8 122.0(3)
F7 C9 C10 118.6(3)
C8 C9 C10 119.4(3)
F8 C10 C9 121.0(3)
F8 C10 C11 119.9(3)
C9 C10 C11 119.1(3)
F9 C11 C10 119.4(3)
F9 C11 C12 121.2(3)
C10 C11 C12 119.4(3)
F10 C12 C11 115.6(3)
F10 C12 C7 120.0(3)
C11 C12 C7 124.4(3)
C18 C13 C14 113.8(3)
C18 C13 C19 125.0(3)
C14 C13 C19 121.2(3)
F11 C14 C15 117.4(3)
F11 C14 C13 118.2(3)
C15 C14 C13 124.5(3)
F12 C15 C14 120.9(3)
F12 C15 C16 119.9(3)
C14 C15 C16 119.1(3)
F13 C16 C17 120.9(3)
F13 C16 C15 120.1(3)
C17 C16 C15 119.0(3)
C16 C17 F14 119.3(3)
C16 C17 C18 120.7(3)
F14 C17 C18 120.0(3)
F15 C18 C17 117.6(3)
F15 C18 C13 119.5(3)
C17 C18 C13 123.0(3)
C20 C19 C13 117.5(3)
C20 C19 B1 125.4(3)
C13 C19 B1 116.3(3)
C19 C20 C21 121.8(3)
C19 C20 C23 124.2(3)
C21 C20 C23 113.9(3)
C20 C21 C22 112.7(3)
C20 C23 C24 113.5(3)
C26 C25 C27 110.9(3)
C26 C25 C28 107.0(3)
C27 C25 C28 109.4(3)
C26 C25 P1 108.0(2)
C27 C25 P1 110.4(2)
C28 C25 P1 111.1(2)
C32 C29 C31 110.0(3)
C32 C29 C30 110.7(3)
C31 C29 C30 105.4(3)
C32 C29 P1 112.0(2)
C31 C29 P1 110.5(2)
C30 C29 P1 107.9(2)
C35 C33 C34 109.5(3)
C35 C33 C36 109.2(3)
C34 C33 C36 106.2(3)
C35 C33 P1 112.0(2)
C34 C33 P1 108.3(2)
C36 C33 P1 111.4(2)
C19 B1 C7 117.0(3)
C19 B1 C1 111.7(3)
C7 B1 C1 105.5(2)

loop_
_geom_bond_atom_site_label_1
_geom_bond_atom_site_label_2
_geom_bond_distance
P1 C33 1.866(3)
P1 C29 1.866(3)
P1 C25 1.880(3)
F1 C2 1.352(3)
F2 C3 1.358(3)
F3 C4 1.350(3)
F4 C5 1.358(3)
F5 C6 1.373(3)
F6 C8 1.363(3)
F7 C9 1.353(4)
F8 C10 1.351(4)
F9 C11 1.353(3)
F10 C12 1.365(3)
F11 C14 1.357(3)
F12 C15 1.348(4)
F13 C16 1.350(4)
F14 C17 1.358(4)
F15 C18 1.360(4)
C1 C6 1.379(4)
C1 C2 1.392(4)
C1 B1 1.660(5)
C2 C3 1.378(4)
C3 C4 1.365(4)
C4 C5 1.371(4)
C5 C6 1.366(4)
C7 C12 1.391(4)
C7 C8 1.394(4)
C7 B1 1.647(5)
C8 C9 1.357(5)
C9 C10 1.373(5)
C10 C11 1.373(5)
C11 C12 1.377(4)
C13 C18 1.386(4)
C13 C14 1.391(4)
C13 C19 1.505(4)
C14 C15 1.368(4)
C15 C16 1.377(5)
C16 C17 1.357(5)
C17 C18 1.378(5)
C19 C20 1.351(4)
C19 B1 1.643(5)
C20 C21 1.509(4)
C20 C23 1.518(4)
C21 C22 1.527(4)
C23 C24 1.530(4)
C25 C26 1.536(5)
C25 C27 1.539(5)
C25 C28 1.544(5)
C29 C32 1.527(4)
C29 C31 1.542(4)
C29 C30 1.548(4)
C33 C35 1.539(4)
C33 C34 1.545(4)
C33 C36 1.548(4)
